data_7228238
loop_
_publ_author_name
'Prohens, Rafel'
'Frontera, Antonio'
'Portell, Anna'
'Font-Bardia, Merce'
'Bauza, Antonio'

_publ_section_title
;
 A combined crystallographic and theoretical study of weak intermolecular
 interactions in crystalline squaric acid esters and amides
;
_journal_name_full CrystEngComm
_journal_paper_doi 10.1039/C7CE00556C
_journal_year 2017
_chemical_formula_moiety 'C20 H20 N2 O4, 4/5(C2 H6 O S), 2/5(H2 O)'
_chemical_formula_sum 'C21.6 H25.6 N2 O5.2 S0.8'
_chemical_formula_weight 422.09
_chemical_name_systematic
;
 ?
;
_space_group_crystal_system monoclinic
_space_group_IT_number 14
_space_group_name_Hall '-P 2ybc'
_space_group_name_H-M_alt 'P 1 21/c 1'
_symmetry_space_group_name_Hall '-P 2ybc'
_symmetry_space_group_name_H-M 'P 1 21/c 1'
_atom_sites_solution_hydrogens mixed
_audit_block_doi 10.5517/cc13597t
_audit_creation_method SHELXL-2012
_audit_update_record
;
2014-08-05 deposited with the CCDC.
2017-05-08 downloaded from the CCDC.
;
_cell_angle_alpha 90
_cell_angle_beta 96.764(10)
_cell_angle_gamma 90
_cell_formula_units_Z 20
_cell_length_a 23.485(10)
_cell_length_b 9.632(4)
_cell_length_c 47.030(19)
_cell_measurement_reflns_used 9915
_cell_measurement_temperature 303(2)
_cell_measurement_theta_max 21.83
_cell_measurement_theta_min 2.32
_cell_volume 10564(8)
_computing_cell_refinement 'Bruker SAINT'
_computing_data_collection 'Bruker APEX2'
_computing_data_reduction 'Bruker SAINT'
_computing_molecular_graphics 'Bruker SHELXTL'
_computing_publication_material 'Bruker SHELXTL'
_computing_structure_refinement 'SHELXL-2014 (Sheldrick 2014)'
_computing_structure_solution 'SHELXS-97 (Sheldrick 2008)'
_diffrn_ambient_temperature 303(2)
_diffrn_measured_fraction_theta_full 0.999
_diffrn_measured_fraction_theta_max 0.963
_diffrn_measurement_device_type 'D8 Venture'
_diffrn_measurement_method '\f and \w scans'
_diffrn_radiation_type MoK\a
_diffrn_radiation_wavelength 0.71073
_diffrn_reflns_av_R_equivalents 0.0848
_diffrn_reflns_av_unetI/netI 0.0502
_diffrn_reflns_Laue_measured_fraction_full 0.999
_diffrn_reflns_Laue_measured_fraction_max 0.963
_diffrn_reflns_limit_h_max 31
_diffrn_reflns_limit_h_min -31
_diffrn_reflns_limit_k_max 13
_diffrn_reflns_limit_k_min -12
_diffrn_reflns_limit_l_max 62
_diffrn_reflns_limit_l_min -63
_diffrn_reflns_number 173437
_diffrn_reflns_point_group_measured_fraction_full 0.999
_diffrn_reflns_point_group_measured_fraction_max 0.963
_diffrn_reflns_theta_full 25.242
_diffrn_reflns_theta_max 29.115
_diffrn_reflns_theta_min 2.159
_diffrn_source microfocus
_exptl_absorpt_coefficient_mu 0.170
_exptl_absorpt_correction_T_max 0.7457
_exptl_absorpt_correction_T_min 0.5810
_exptl_absorpt_correction_type multi-scan
_exptl_absorpt_process_details sadabs
_exptl_crystal_colour colourless
_exptl_crystal_density_diffrn 1.327
_exptl_crystal_description prism
_exptl_crystal_F_000 4472
_exptl_crystal_size_max 0.576
_exptl_crystal_size_mid 0.308
_exptl_crystal_size_min 0.189
_refine_diff_density_max 0.268
_refine_diff_density_min -0.166
_refine_diff_density_rms 0.038
_refine_ls_extinction_method none
_refine_ls_goodness_of_fit_ref 0.703
_refine_ls_hydrogen_treatment mixed
_refine_ls_matrix_type full
_refine_ls_number_parameters 1353
_refine_ls_number_reflns 27354
_refine_ls_number_restraints 13
_refine_ls_restrained_S_all 0.704
_refine_ls_R_factor_all 0.3231
_refine_ls_R_factor_gt 0.0383
_refine_ls_shift/su_max 0.001
_refine_ls_shift/su_mean 0.000
_refine_ls_structure_factor_coef Fsqd
_refine_ls_weighting_details
;
 w=1/[\s^2^(Fo^2^)]
 where P=(Fo^2^+2Fc^2^)/3
;
_refine_ls_weighting_scheme calc
_refine_ls_wR_factor_gt 0.0520
_refine_ls_wR_factor_ref 0.0856
_reflns_Friedel_coverage 0.000
_reflns_number_gt 6230
_reflns_number_total 27354
_reflns_threshold_expression 'I > 2\s(I)'
_cod_depositor_comments
;

2017-11-21
Z value and formula fixed to values more according to usual
chemical conventions.                 miguel
;
_cod_original_formula_sum 'C108 H128 N10 O26 S4'
_cod_original_formula_weight 2110.44
_cod_original_formula_moiety '5(C20 H20 N2 O4), 4(C2 H6 O S), 2(H2 O)'
_cod_original_formula_units_Z 4
_cod_data_source_file c7ce00556c2.cif
_cod_data_source_block mo_023SB127B_0ma_aa
_cod_database_code 7228238
_shelx_space_group_comment
;
The symmetry employed for this shelxl refinement is uniquely defined
by the following loop, which should always be used as a source of
symmetry information in preference to the above space-group names.
They are only intended as comments.
;
_shelxl_version_number 2012-9

loop_
_space_group_symop_operation_xyz
'x, y, z'
'-x, y+1/2, -z+1/2'
'-x, -y, -z'
'x, -y-1/2, z-1/2'

loop_
_atom_site_label
_atom_site_type_symbol
_atom_site_fract_x
_atom_site_fract_y
_atom_site_fract_z
_atom_site_U_iso_or_equiv
_atom_site_adp_type
_atom_site_occupancy
_atom_site_site_symmetry_order
_atom_site_calc_flag
_atom_site_refinement_flags_posn
_atom_site_refinement_flags_adp
O1A O 0.91572(8) 0.74255(18) 0.19804(3) 0.0638(6) Uani 1 1 d . .
H1AO H 0.9298 0.8154 0.2046 0.096 Uiso 1 1 calc R U
O2A O 0.93025(8) 1.01517(18) 0.03334(4) 0.0526(6) Uani 1 1 d . U
O3A O 0.88179(8) 1.11559(17) -0.03080(3) 0.0526(6) Uani 1 1 d . U
O4A O 0.72258(8) 1.03899(17) -0.19561(3) 0.0650(6) Uani 1 1 d . .
H4AO H 0.7474 1.0935 -0.1994 0.098 Uiso 1 1 calc R U
N1A N 0.82161(8) 0.8028(2) 0.03325(4) 0.0393(6) Uani 1 1 d . .
H1AA H 0.7921 0.7529 0.0275 0.047 Uiso 1 1 calc R U
N2A N 0.77361(9) 0.9042(2) -0.03078(4) 0.0375(6) Uani 1 1 d . .
H2AN H 0.7484 0.8492 -0.0252 0.045 Uiso 1 1 calc R U
C1A C 0.87321(12) 0.9008(3) 0.12812(6) 0.0465(9) Uani 1 1 d . .
H1A H 0.8795 0.9822 0.1183 0.056 Uiso 1 1 calc R U
C2A C 0.89888(12) 0.8833(3) 0.15552(6) 0.0492(9) Uani 1 1 d . .
H2A H 0.9223 0.9530 0.1641 0.059 Uiso 1 1 calc R U
C3A C 0.89054(13) 0.7643(4) 0.17044(6) 0.0440(9) Uani 1 1 d . .
C4A C 0.85491(13) 0.6629(3) 0.15764(7) 0.0519(10) Uani 1 1 d . .
H4A H 0.8479 0.5826 0.1676 0.062 Uiso 1 1 calc R U
C5A C 0.82986(12) 0.6811(3) 0.13007(6) 0.0448(9) Uani 1 1 d . .
H5A H 0.8066 0.6110 0.1215 0.054 Uiso 1 1 calc R U
C6A C 0.83793(12) 0.7992(3) 0.11467(6) 0.0389(8) Uani 1 1 d . .
C7A C 0.81005(10) 0.8178(2) 0.08455(5) 0.0457(8) Uani 1 1 d . .
H7AA H 0.7977 0.9136 0.0820 0.055 Uiso 1 1 calc R U
H7AB H 0.7762 0.7596 0.0816 0.055 Uiso 1 1 calc R U
C8A C 0.84886(10) 0.7823(2) 0.06215(5) 0.0375(8) Uani 1 1 d . .
H8AA H 0.8830 0.8395 0.0651 0.045 Uiso 1 1 calc R U
H8AB H 0.8607 0.6861 0.0645 0.045 Uiso 1 1 calc R U
C9A C 0.83921(12) 0.8932(3) 0.01526(6) 0.0319(8) Uani 1 1 d . .
C10A C 0.88883(12) 0.9857(3) 0.01592(6) 0.0371(8) Uani 1 1 d . U
C11A C 0.86608(12) 1.0319(3) -0.01329(5) 0.0378(8) Uani 1 1 d . U
C12A C 0.81840(12) 0.9359(3) -0.01269(6) 0.0320(8) Uani 1 1 d . .
C13A C 0.76433(11) 0.9572(2) -0.05989(5) 0.0387(8) Uani 1 1 d . .
H13A H 0.7925 1.0285 -0.0623 0.046 Uiso 1 1 calc R U
H13B H 0.7266 0.9991 -0.0632 0.046 Uiso 1 1 calc R U
C14A C 0.76898(11) 0.8431(2) -0.08141(5) 0.0441(8) Uani 1 1 d . .
H14A H 0.8071 0.8029 -0.0782 0.053 Uiso 1 1 calc R U
H14B H 0.7416 0.7707 -0.0784 0.053 Uiso 1 1 calc R U
C15A C 0.75815(14) 0.8927(3) -0.11187(6) 0.0391(8) Uani 1 1 d . .
C16A C 0.80102(12) 0.9425(3) -0.12659(6) 0.0451(9) Uani 1 1 d . .
H16A H 0.8384 0.9447 -0.1175 0.054 Uiso 1 1 calc R U
C17A C 0.79040(13) 0.9891(3) -0.15425(6) 0.0451(9) Uani 1 1 d . .
H17A H 0.8206 1.0208 -0.1637 0.054 Uiso 1 1 calc R U
C18A C 0.73628(15) 0.9893(3) -0.16801(6) 0.0439(9) Uani 1 1 d . .
C19A C 0.69228(12) 0.9383(3) -0.15409(6) 0.0495(9) Uani 1 1 d . .
H19A H 0.6550 0.9369 -0.1633 0.059 Uiso 1 1 calc R U
C20A C 0.70384(13) 0.8893(3) -0.12642(6) 0.0473(9) Uani 1 1 d . .
H20A H 0.6740 0.8530 -0.1174 0.057 Uiso 1 1 calc R U
O1B O 0.87668(8) 0.17648(18) 0.20028(3) 0.0721(7) Uani 1 1 d . .
H1BO H 0.9086 0.1414 0.2036 0.087 Uiso 1 1 calc R U
O2B O 0.71865(7) 0.08556(17) 0.03450(3) 0.0499(6) Uani 1 1 d . U
O3B O 0.66898(7) 0.19016(17) -0.02931(3) 0.0478(6) Uani 1 1 d . U
O4B O 0.72554(7) 0.49213(17) -0.19543(3) 0.0587(6) Uani 1 1 d . .
H4BO H 0.7464 0.5549 -0.1998 0.088 Uiso 1 1 calc R U
N1B N 0.82436(9) 0.3056(2) 0.03496(4) 0.0404(7) Uani 1 1 d . .
H1BN H 0.8485 0.3635 0.0292 0.048 Uiso 1 1 calc R U
N2B N 0.77377(8) 0.41140(19) -0.02800(4) 0.0351(6) Uani 1 1 d . .
H2BN H 0.8015 0.4655 -0.0217 0.042 Uiso 1 1 calc R U
C1B C 0.90089(13) 0.3121(3) 0.12995(6) 0.0446(9) Uani 1 1 d . .
H1B H 0.9308 0.3424 0.1202 0.054 Uiso 1 1 calc R U
C2B C 0.91301(12) 0.2646(3) 0.15792(6) 0.0499(9) Uani 1 1 d . .
H2B H 0.9505 0.2619 0.1668 0.060 Uiso 1 1 calc R U
C3B C 0.86836(15) 0.2217(3) 0.17215(6) 0.0445(9) Uani 1 1 d . .
C4B C 0.81372(13) 0.2257(3) 0.15913(6) 0.0482(9) Uani 1 1 d . .
H4B H 0.7838 0.1967 0.1690 0.058 Uiso 1 1 calc R U
C5B C 0.80242(11) 0.2723(3) 0.13155(5) 0.0442(8) Uani 1 1 d . .
H5B H 0.7647 0.2747 0.1230 0.053 Uiso 1 1 calc R U
C6B C 0.84554(14) 0.3156(3) 0.11627(6) 0.0363(8) Uani 1 1 d . .
C7B C 0.83472(11) 0.3671(2) 0.08582(5) 0.0480(9) Uani 1 1 d . .
H7BA H 0.7978 0.4131 0.0830 0.058 Uiso 1 1 calc R U
H7BB H 0.8638 0.4350 0.0826 0.058 Uiso 1 1 calc R U
C8B C 0.83546(10) 0.2518(2) 0.06416(5) 0.0414(8) Uani 1 1 d . .
H8BA H 0.8725 0.2062 0.0667 0.050 Uiso 1 1 calc R U
H8BB H 0.8065 0.1834 0.0673 0.050 Uiso 1 1 calc R U
C9B C 0.77987(12) 0.2707(3) 0.01712(6) 0.0298(7) Uani 1 1 d . .
C10B C 0.73322(12) 0.1718(3) 0.01734(5) 0.0320(8) Uani 1 1 d . U
C11B C 0.71038(12) 0.2192(3) -0.01193(6) 0.0342(8) Uani 1 1 d . U
C12B C 0.75789(11) 0.3167(3) -0.01066(5) 0.0282(7) Uani 1 1 d . U
C13B C 0.74760(10) 0.4314(2) -0.05731(5) 0.0373(8) Uani 1 1 d . .
H13C H 0.7439 0.5300 -0.0613 0.045 Uiso 1 1 calc R U
H13D H 0.7095 0.3913 -0.0595 0.045 Uiso 1 1 calc R U
C14B C 0.78271(11) 0.3653(2) -0.07825(5) 0.0546(9) Uani 1 1 d . .
H14C H 0.7810 0.2653 -0.0761 0.066 Uiso 1 1 calc R U
H14D H 0.8224 0.3933 -0.0735 0.066 Uiso 1 1 calc R U
C15B C 0.76399(12) 0.4014(3) -0.10901(6) 0.0395(8) Uani 1 1 d . .
C16B C 0.73175(12) 0.3120(3) -0.12718(6) 0.0415(8) Uani 1 1 d . .
H16B H 0.7186 0.2293 -0.1201 0.050 Uiso 1 1 calc R U
C17B C 0.71874(11) 0.3442(3) -0.15585(6) 0.0430(9) Uani 1 1 d . .
H17B H 0.6976 0.2823 -0.1681 0.052 Uiso 1 1 calc R U
C18B C 0.73670(12) 0.4658(3) -0.16621(6) 0.0372(8) Uani 1 1 d . .
C19B C 0.76650(12) 0.5604(3) -0.14847(6) 0.0455(9) Uani 1 1 d . .
H19B H 0.7769 0.6459 -0.1554 0.055 Uiso 1 1 calc R U
C20B C 0.78064(11) 0.5261(3) -0.12009(6) 0.0442(9) Uani 1 1 d . .
H20B H 0.8020 0.5884 -0.1080 0.053 Uiso 1 1 calc R U
O1C O 0.50585(8) -0.02654(18) 0.19897(4) 0.0759(7) Uani 1 1 d . .
H1CO H 0.5259 0.0412 0.2038 0.114 Uiso 1 1 calc R U
O2C O 0.53121(8) 0.21285(18) 0.03212(4) 0.0513(6) Uani 1 1 d . U
O3C O 0.48261(7) 0.31051(17) -0.03227(3) 0.0468(6) Uani 1 1 d . U
O4C O 0.30357(8) 0.19227(17) -0.19627(3) 0.0698(7) Uani 1 1 d . .
H4CO H 0.3244 0.2528 -0.2017 0.084 Uiso 1 1 calc R U
N1C N 0.42459(8) -0.00513(19) 0.03193(4) 0.0354(6) Uani 1 1 d . U
H1CN H 0.3962 -0.0582 0.0260 0.042 Uiso 1 1 calc R U
N2C N 0.37624(9) 0.0937(2) -0.03194(4) 0.0389(6) Uani 1 1 d . .
H2CN H 0.3513 0.0389 -0.0260 0.047 Uiso 1 1 calc R U
C1C C 0.47018(12) 0.1081(3) 0.12635(6) 0.0457(9) Uani 1 1 d . .
H1C H 0.4759 0.1877 0.1159 0.055 Uiso 1 1 calc R U
C2C C 0.49406(12) 0.0997(3) 0.15453(6) 0.0500(9) Uani 1 1 d . .
H2C H 0.5164 0.1723 0.1627 0.060 Uiso 1 1 calc R U
C3C C 0.48483(14) -0.0153(4) 0.17046(6) 0.0523(10) Uani 1 1 d . .
C4C C 0.45397(14) -0.1234(3) 0.15789(7) 0.0547(10) Uani 1 1 d . .
H4C H 0.4487 -0.2032 0.1684 0.066 Uiso 1 1 calc R U
C5C C 0.43053(12) -0.1151(3) 0.12972(7) 0.0505(9) Uani 1 1 d . .
H5C H 0.4092 -0.1894 0.1215 0.061 Uiso 1 1 calc R U
C6C C 0.43797(12) 0.0011(3) 0.11331(6) 0.0393(8) Uani 1 1 d . .
C7C C 0.41112(11) 0.0125(3) 0.08275(5) 0.0496(9) Uani 1 1 d . .
H7CA H 0.3785 -0.0496 0.0799 0.059 Uiso 1 1 calc R U
H7CB H 0.3970 0.1064 0.0793 0.059 Uiso 1 1 calc R U
C8C C 0.45150(10) -0.0217(2) 0.06123(4) 0.0388(8) Uani 1 1 d . U
H8CA H 0.4848 0.0386 0.0643 0.047 Uiso 1 1 calc R U
H8CB H 0.4646 -0.1167 0.0641 0.047 Uiso 1 1 calc R U
C9C C 0.44157(11) 0.0868(3) 0.01416(5) 0.0296(7) Uani 1 1 d . .
C10C C 0.48921(12) 0.1836(3) 0.01478(6) 0.0338(8) Uani 1 1 d . U
C11C C 0.46764(11) 0.2272(3) -0.01459(5) 0.0337(8) Uani 1 1 d . U
C12C C 0.42066(12) 0.1287(3) -0.01398(6) 0.0322(8) Uani 1 1 d . .
C13C C 0.36645(11) 0.1417(2) -0.06127(5) 0.0379(8) Uani 1 1 d . .
H13E H 0.3926 0.2174 -0.0639 0.046 Uiso 1 1 calc R U
H13F H 0.3276 0.1769 -0.0651 0.046 Uiso 1 1 calc R U
C14C C 0.37507(11) 0.0275(2) -0.08221(5) 0.0518(9) Uani 1 1 d . .
H14E H 0.4151 0.0005 -0.0799 0.062 Uiso 1 1 calc R U
H14F H 0.3527 -0.0528 -0.0778 0.062 Uiso 1 1 calc R U
C15C C 0.35802(14) 0.0685(3) -0.11284(6) 0.0369(8) Uani 1 1 d . .
C16C C 0.30243(13) 0.0532(3) -0.12522(6) 0.0474(9) Uani 1 1 d . .
H16C H 0.2757 0.0140 -0.1145 0.057 Uiso 1 1 calc R U
C17C C 0.28490(12) 0.0938(3) -0.15286(5) 0.0490(9) Uani 1 1 d . U
H17C H 0.2470 0.0817 -0.1607 0.059 Uiso 1 1 calc R U
C18C C 0.32401(15) 0.1525(3) -0.16886(6) 0.0446(9) Uani 1 1 d . U
C19C C 0.37995(13) 0.1677(3) -0.15721(6) 0.0482(9) Uani 1 1 d . .
H19C H 0.4067 0.2056 -0.1681 0.058 Uiso 1 1 calc R U
C20C C 0.39652(12) 0.1272(3) -0.12944(6) 0.0487(9) Uani 1 1 d . .
H20C H 0.4344 0.1395 -0.1216 0.058 Uiso 1 1 calc R U
O1D O 0.47101(8) 0.38902(17) 0.20180(3) 0.0676(6) Uani 1 1 d . .
H1DO H 0.5038 0.3601 0.2059 0.101 Uiso 1 1 calc R U
O2D O 0.32205(7) 0.27473(17) 0.03383(3) 0.0500(6) Uani 1 1 d . .
O3D O 0.27389(8) 0.37647(18) -0.03037(4) 0.0507(6) Uani 1 1 d . .
O4D O 0.30438(8) 0.62171(18) -0.19675(4) 0.0728(7) Uani 1 1 d . .
H4DO H 0.3131 0.5517 -0.2052 0.087 Uiso 1 1 calc R U
N1D N 0.42600(9) 0.4997(2) 0.03535(4) 0.0400(7) Uani 1 1 d . .
H1DN H 0.4504 0.5576 0.0299 0.048 Uiso 1 1 calc R U
N2D N 0.37720(8) 0.5996(2) -0.02895(4) 0.0374(6) Uani 1 1 d . .
H2DN H 0.4050 0.6544 -0.0230 0.045 Uiso 1 1 calc R U
C1D C 0.49874(13) 0.5170(3) 0.13162(6) 0.0444(9) Uani 1 1 d . .
H1D H 0.5295 0.5471 0.1225 0.053 Uiso 1 1 calc R U
C2D C 0.50904(12) 0.4741(3) 0.15979(6) 0.0483(9) Uani 1 1 d . .
H2D H 0.5461 0.4737 0.1692 0.058 Uiso 1 1 calc R U
C3D C 0.46382(14) 0.4322(3) 0.17365(6) 0.0444(9) Uani 1 1 d . .
C4D C 0.40951(13) 0.4338(3) 0.15952(6) 0.0522(9) Uani 1 1 d . .
H4D H 0.3786 0.4069 0.1689 0.063 Uiso 1 1 calc R U
C5D C 0.40060(12) 0.4754(2) 0.13135(5) 0.0447(9) Uani 1 1 d . .
H5D H 0.3635 0.4755 0.1219 0.054 Uiso 1 1 calc R U
C6D C 0.44538(14) 0.5171(3) 0.11668(6) 0.0373(8) Uani 1 1 d . .
C7D C 0.43465(11) 0.5650(2) 0.08585(5) 0.0480(9) Uani 1 1 d . .
H7DA H 0.3978 0.6114 0.0829 0.058 Uiso 1 1 calc R U
H7DB H 0.4638 0.6321 0.0823 0.058 Uiso 1 1 calc R U
C8D C 0.43517(10) 0.4480(2) 0.06460(5) 0.0419(8) Uani 1 1 d . .
H8DA H 0.4717 0.4002 0.0677 0.050 Uiso 1 1 calc R U
H8DB H 0.4053 0.3819 0.0676 0.050 Uiso 1 1 calc R U
C9D C 0.38275(13) 0.4627(3) 0.01697(6) 0.0306(8) Uani 1 1 d . .
C10D C 0.33608(12) 0.3609(3) 0.01672(6) 0.0359(8) Uani 1 1 d . .
C11D C 0.31460(12) 0.4067(3) -0.01251(6) 0.0350(8) Uani 1 1 d . .
C12D C 0.36184(12) 0.5058(3) -0.01114(6) 0.0321(8) Uani 1 1 d . .
C13D C 0.34991(10) 0.6162(2) -0.05814(5) 0.0394(8) Uani 1 1 d . .
H13G H 0.3408 0.7134 -0.0616 0.047 Uiso 1 1 calc R U
H13H H 0.3143 0.5642 -0.0605 0.047 Uiso 1 1 calc R U
C14D C 0.38793(11) 0.5666(3) -0.07962(5) 0.0537(9) Uani 1 1 d . .
H14G H 0.4237 0.6179 -0.0769 0.064 Uiso 1 1 calc R U
H14H H 0.3969 0.4694 -0.0760 0.064 Uiso 1 1 calc R U
C15D C 0.36217(12) 0.5823(3) -0.11013(6) 0.0419(8) Uani 1 1 d . .
C16D C 0.37224(12) 0.7005(3) -0.12536(6) 0.0511(9) Uani 1 1 d . .
H16D H 0.3930 0.7729 -0.1161 0.061 Uiso 1 1 calc R U
C17D C 0.35235(12) 0.7142(3) -0.15390(7) 0.0517(9) Uani 1 1 d . .
H17D H 0.3594 0.7950 -0.1637 0.062 Uiso 1 1 calc R U
C18D C 0.32212(13) 0.6077(3) -0.16764(6) 0.0427(9) Uani 1 1 d . U
C19D C 0.30940(12) 0.4914(3) -0.15285(6) 0.0542(9) Uani 1 1 d . U
H19D H 0.2872 0.4210 -0.1620 0.065 Uiso 1 1 calc R U
C20D C 0.32971(13) 0.4795(3) -0.12440(6) 0.0485(9) Uani 1 1 d . .
H20D H 0.3213 0.3999 -0.1145 0.058 Uiso 1 1 calc R U
O1E O 0.11034(8) 0.15544(18) 0.19805(3) 0.0675(7) Uani 1 1 d . .
H1EO H 0.1346 0.2153 0.2025 0.081 Uiso 1 1 calc R U
O2E O 0.13414(8) 0.40516(19) 0.03165(4) 0.0539(6) Uani 1 1 d . U
O3E O 0.08372(8) 0.50917(17) -0.03195(3) 0.0520(6) Uani 1 1 d . U
O4E O -0.09882(8) 0.36745(17) -0.19619(3) 0.0682(7) Uani 1 1 d . .
H4EO H -0.1304 0.3327 -0.2009 0.102 Uiso 1 1 calc R U
N1E N 0.02496(9) 0.1973(2) 0.03292(4) 0.0428(7) Uani 1 1 d . .
H1EN H -0.0040 0.1455 0.0272 0.051 Uiso 1 1 calc R U
N2E N -0.02591(9) 0.3028(2) -0.03018(4) 0.0407(7) Uani 1 1 d . .
H2EN H -0.0516 0.2519 -0.0237 0.049 Uiso 1 1 calc R U
C1E C 0.03046(11) 0.0874(3) 0.12878(6) 0.0398(8) Uani 1 1 d . .
H1E H 0.0088 0.0155 0.1198 0.048 Uiso 1 1 calc R U
C2E C 0.05489(12) 0.0701(3) 0.15679(6) 0.0476(9) Uani 1 1 d . .
H2E H 0.0502 -0.0129 0.1664 0.057 Uiso 1 1 calc R U
C3E C 0.08634(13) 0.1769(4) 0.17041(6) 0.0434(9) Uani 1 1 d . .
C4E C 0.09247(12) 0.2972(3) 0.15592(6) 0.0480(9) Uani 1 1 d . .
H4E H 0.1132 0.3698 0.1652 0.058 Uiso 1 1 calc R U
C5E C 0.06900(12) 0.3142(3) 0.12818(6) 0.0456(9) Uani 1 1 d . .
H5E H 0.0742 0.3975 0.1188 0.055 Uiso 1 1 calc R U
C6E C 0.03727(12) 0.2082(3) 0.11366(6) 0.0355(8) Uani 1 1 d . .
C7E C 0.01141(11) 0.2230(3) 0.08326(5) 0.0495(9) Uani 1 1 d . .
H7EA H 0.0001 0.3189 0.0798 0.059 Uiso 1 1 calc R U
H7EB H -0.0229 0.1663 0.0802 0.059 Uiso 1 1 calc R U
C8E C 0.05190(10) 0.1807(2) 0.06203(5) 0.0438(8) Uani 1 1 d . .
H8EA H 0.0863 0.2372 0.0649 0.053 Uiso 1 1 calc R U
H8EB H 0.0631 0.0845 0.0653 0.053 Uiso 1 1 calc R U
C9E C 0.04210(12) 0.2862(3) 0.01486(5) 0.0322(8) Uani 1 1 d . .
C10E C 0.09176(12) 0.3790(3) 0.01480(6) 0.0363(8) Uani 1 1 d . U
C11E C 0.06880(12) 0.4263(3) -0.01431(5) 0.0362(8) Uani 1 1 d . U
C12E C 0.02017(12) 0.3321(3) -0.01297(6) 0.0318(8) Uani 1 1 d . .
C13E C -0.03633(11) 0.3507(2) -0.05941(5) 0.0416(8) Uani 1 1 d . .
H13I H -0.0131 0.4324 -0.0616 0.050 Uiso 1 1 calc R U
H13J H -0.0763 0.3775 -0.0635 0.050 Uiso 1 1 calc R U
C14E C -0.02295(11) 0.2433(3) -0.08043(5) 0.0569(9) Uani 1 1 d . .
H14I H -0.0406 0.1564 -0.0758 0.068 Uiso 1 1 calc R U
H14J H 0.0182 0.2289 -0.0784 0.068 Uiso 1 1 calc R U
C15E C -0.04276(13) 0.2783(3) -0.11103(6) 0.0425(8) Uani 1 1 d . U
C16E C -0.09938(13) 0.2648(3) -0.12168(6) 0.0478(9) Uani 1 1 d . U
H16E H -0.1254 0.2347 -0.1095 0.057 Uiso 1 1 calc R U
C17E C -0.11900(12) 0.2941(3) -0.14963(6) 0.0474(9) Uani 1 1 d . .
H17E H -0.1578 0.2848 -0.1562 0.057 Uiso 1 1 calc R U
C18E C -0.08118(14) 0.3372(3) -0.16795(6) 0.0435(9) Uani 1 1 d . .
C19E C -0.02472(14) 0.3536(3) -0.15773(6) 0.0528(10) Uani 1 1 d . .
H19E H 0.0011 0.3845 -0.1699 0.063 Uiso 1 1 calc R U
C20E C -0.00588(12) 0.3247(3) -0.12971(6) 0.0485(9) Uani 1 1 d . .
H20E H 0.0327 0.3367 -0.1231 0.058 Uiso 1 1 calc R U
S1A S 0.39362(4) 0.08474(9) 0.25499(2) 0.0848(3) Uani 1 1 d . .
O5A O 0.35270(8) 0.09546(18) 0.27754(3) 0.0756(7) Uani 1 1 d . .
C21A C 0.45181(12) 0.1906(3) 0.26751(5) 0.0981(12) Uani 1 1 d . .
H21A H 0.4783 0.1944 0.2534 0.147 Uiso 1 1 calc R U
H21B H 0.4708 0.1529 0.2850 0.147 Uiso 1 1 calc R U
H21C H 0.4383 0.2825 0.2709 0.147 Uiso 1 1 calc R U
C22A C 0.36646(12) 0.1914(3) 0.22639(5) 0.0985(12) Uani 1 1 d . .
H22A H 0.3942 0.1991 0.2130 0.148 Uiso 1 1 calc R U
H22B H 0.3585 0.2819 0.2335 0.148 Uiso 1 1 calc R U
H22C H 0.3318 0.1517 0.2170 0.148 Uiso 1 1 calc R U
S1B S 0.38342(4) 0.72721(8) 0.26087(2) 0.0608(3) Uani 1 1 d . .
O5B O 0.44064(8) 0.71697(18) 0.27942(3) 0.0730(6) Uani 1 1 d . .
C21B C 0.39727(12) 0.6910(3) 0.22607(5) 0.1113(14) Uani 1 1 d . .
H21D H 0.3617 0.6827 0.2139 0.167 Uiso 1 1 calc R U
H21E H 0.4182 0.6054 0.2259 0.167 Uiso 1 1 calc R U
H21F H 0.4196 0.7648 0.2193 0.167 Uiso 1 1 calc R U
C22B C 0.34554(11) 0.5746(2) 0.26827(5) 0.0880(11) Uani 1 1 d . .
H22D H 0.3688 0.4947 0.2656 0.132 Uiso 1 1 calc R U
H22E H 0.3106 0.5693 0.2555 0.132 Uiso 1 1 calc R U
H22F H 0.3367 0.5773 0.2877 0.132 Uiso 1 1 calc R U
S2C S 0.22525(3) 0.30670(8) 0.24688(2) 0.0576(3) Uani 1 1 d . .
O5C O 0.20426(8) 0.31853(17) 0.21537(3) 0.0682(6) Uani 1 1 d . .
C21C C 0.20375(12) 0.1402(2) 0.25798(5) 0.0910(12) Uani 1 1 d . .
H21G H 0.1629 0.1316 0.2540 0.136 Uiso 1 1 calc R U
H21H H 0.2150 0.1294 0.2782 0.136 Uiso 1 1 calc R U
H21I H 0.2218 0.0697 0.2477 0.136 Uiso 1 1 calc R U
C22C C 0.17841(13) 0.4091(3) 0.26431(6) 0.1169(14) Uani 1 1 d . .
H22G H 0.1866 0.5054 0.2615 0.175 Uiso 1 1 calc R U
H22H H 0.1834 0.3883 0.2844 0.175 Uiso 1 1 calc R U
H22I H 0.1396 0.3896 0.2566 0.175 Uiso 1 1 calc R U
S1D S 0.00972(4) 1.01253(8) 0.24438(2) 0.0730(3) Uani 1 1 d . .
O5D O -0.03791(8) 0.99549(18) 0.22037(4) 0.0701(6) Uani 1 1 d . .
C21D C -0.01187(13) 0.9206(3) 0.27390(5) 0.1016(13) Uani 1 1 d . .
H21J H -0.0200 0.8259 0.2685 0.152 Uiso 1 1 calc R U
H21K H -0.0457 0.9629 0.2797 0.152 Uiso 1 1 calc R U
H21L H 0.0184 0.9231 0.2895 0.152 Uiso 1 1 calc R U
C22D C 0.06421(11) 0.8971(3) 0.23687(5) 0.0919(11) Uani 1 1 d . .
H22J H 0.0483 0.8060 0.2334 0.138 Uiso 1 1 calc R U
H22K H 0.0935 0.8938 0.2529 0.138 Uiso 1 1 calc R U
H22L H 0.0805 0.9285 0.2202 0.138 Uiso 1 1 calc R U
O1W O 0.20952(12) 0.7760(3) 0.26927(5) 0.1001(10) Uani 1 1 d . .
H1W H 0.2291(16) 0.824(3) 0.2793(7) 0.120 Uiso 1 1 d . U
H1WA H 0.1798(12) 0.745(3) 0.2803(6) 0.120 Uiso 1 1 d . U
O2W O 0.20944(9) 0.7430(2) 0.21358(4) 0.0655(7) Uani 1 1 d . .
H2W H 0.2064(11) 0.762(2) 0.2330(5) 0.079 Uiso 1 1 d . U
H2WA H 0.2352(11) 0.666(2) 0.2114(5) 0.079 Uiso 1 1 d . U

loop_
_atom_site_aniso_label
_atom_site_aniso_U_11
_atom_site_aniso_U_22
_atom_site_aniso_U_33
_atom_site_aniso_U_23
_atom_site_aniso_U_13
_atom_site_aniso_U_12
O1A 0.0619(16) 0.0856(16) 0.0420(12) -0.0015(12) -0.0020(12) 0.0107(13)
O2A 0.0369(15) 0.0681(14) 0.0504(14) -0.0011(11) -0.0055(10) -0.0273(12)
O3A 0.0483(15) 0.0603(15) 0.0487(13) 0.0167(10) 0.0038(11) -0.0249(12)
O4A 0.0808(18) 0.0719(15) 0.0406(13) 0.0078(11) 0.0003(12) -0.0133(13)
N1A 0.0258(17) 0.0503(17) 0.0409(15) 0.0067(14) 0.0001(13) -0.0160(13)
N2A 0.0254(18) 0.0490(16) 0.0374(16) 0.0072(14) 0.0002(13) -0.0143(14)
C1A 0.046(3) 0.049(2) 0.044(2) 0.0045(19) 0.0012(18) 0.003(2)
C2A 0.052(3) 0.050(2) 0.045(2) -0.0133(19) 0.003(2) -0.002(2)
C3A 0.035(2) 0.067(3) 0.030(2) -0.002(2) 0.0027(18) 0.019(2)
C4A 0.061(3) 0.050(2) 0.045(2) 0.0035(19) 0.007(2) 0.001(2)
C5A 0.047(2) 0.046(2) 0.041(2) -0.0070(18) 0.0036(19) -0.0019(18)
C6A 0.036(2) 0.045(2) 0.035(2) -0.002(2) 0.0037(17) 0.0033(19)
C7A 0.034(2) 0.060(2) 0.0426(19) -0.0061(17) 0.0029(17) -0.0020(17)
C8A 0.031(2) 0.042(2) 0.0384(18) 0.0047(16) 0.0024(16) -0.0046(16)
C9A 0.023(2) 0.037(2) 0.036(2) -0.0050(16) 0.0076(16) -0.0037(17)
C10A 0.027(2) 0.043(2) 0.041(2) 0.0007(17) 0.0032(13) -0.0135(19)
C11A 0.035(2) 0.040(2) 0.039(2) 0.0049(13) 0.0060(17) -0.0086(18)
C12A 0.026(2) 0.032(2) 0.038(2) -0.0021(16) 0.0062(17) -0.0100(18)
C13A 0.037(2) 0.041(2) 0.0358(18) 0.0039(16) -0.0025(16) -0.0066(16)
C14A 0.048(2) 0.045(2) 0.0386(19) 0.0037(17) -0.0003(17) 0.0039(16)
C15A 0.048(3) 0.030(2) 0.040(2) -0.0053(16) 0.009(2) 0.0032(19)
C16A 0.031(2) 0.052(2) 0.049(2) 0.0007(17) -0.0049(18) -0.0024(18)
C17A 0.037(2) 0.050(2) 0.050(2) -0.0011(18) 0.0137(19) -0.0011(19)
C18A 0.051(3) 0.046(2) 0.036(2) -0.0029(17) 0.009(2) 0.000(2)
C19A 0.034(2) 0.067(2) 0.047(2) -0.0060(18) 0.0006(19) 0.0004(19)
C20A 0.045(3) 0.057(2) 0.042(2) -0.0043(18) 0.013(2) -0.003(2)
O1B 0.0677(17) 0.1123(18) 0.0376(13) 0.0132(12) 0.0109(12) 0.0391(14)
O2B 0.0456(15) 0.0546(14) 0.0493(13) 0.0148(10) 0.0046(11) -0.0224(12)
O3B 0.0336(15) 0.0594(14) 0.0476(14) 0.0010(11) -0.0067(10) -0.0253(12)
O4B 0.0624(16) 0.0747(15) 0.0375(13) 0.0113(11) 0.0000(11) -0.0067(12)
N1B 0.0354(18) 0.0543(17) 0.0311(16) 0.0069(13) 0.0027(13) -0.0231(14)
N2B 0.0377(17) 0.0382(15) 0.0298(14) 0.0033(13) 0.0058(13) -0.0178(13)
C1B 0.042(3) 0.059(2) 0.035(2) -0.0013(17) 0.0127(18) 0.000(2)
C2B 0.031(2) 0.077(2) 0.039(2) -0.0116(18) -0.0056(18) 0.0121(19)
C3B 0.050(3) 0.058(2) 0.026(2) -0.0005(17) 0.010(2) 0.020(2)
C4B 0.047(3) 0.060(2) 0.040(2) 0.0076(18) 0.0147(19) 0.005(2)
C5B 0.033(2) 0.060(2) 0.0384(19) -0.0011(17) 0.0012(17) 0.0031(18)
C6B 0.046(2) 0.0319(19) 0.0307(19) 0.0010(15) 0.0018(19) 0.0090(19)
C7B 0.054(2) 0.052(2) 0.0375(19) 0.0041(17) 0.0055(17) 0.0087(17)
C8B 0.041(2) 0.049(2) 0.0346(18) 0.0058(17) 0.0050(16) -0.0094(17)
C9B 0.024(2) 0.032(2) 0.035(2) -0.0021(16) 0.0089(16) -0.0097(17)
C10B 0.026(2) 0.037(2) 0.0335(19) 0.0009(13) 0.0067(16) -0.0053(17)
C11B 0.026(2) 0.040(2) 0.0362(19) -0.0060(16) 0.0048(12) -0.0128(14)
C12B 0.0252(19) 0.0288(19) 0.0317(17) -0.0003(15) 0.0072(16) -0.0079(13)
C13B 0.029(2) 0.048(2) 0.0359(18) 0.0060(16) 0.0099(16) -0.0062(16)
C14B 0.068(3) 0.057(2) 0.038(2) -0.0049(16) 0.0011(19) 0.0164(18)
C15B 0.037(2) 0.050(2) 0.031(2) -0.0026(19) 0.0011(17) 0.0141(19)
C16B 0.044(2) 0.043(2) 0.040(2) 0.0041(18) 0.0173(18) 0.0063(18)
C17B 0.038(2) 0.049(2) 0.041(2) -0.0064(17) 0.0005(17) -0.0065(18)
C18B 0.033(2) 0.050(2) 0.028(2) 0.0017(19) 0.0012(17) 0.0094(18)
C19B 0.058(3) 0.037(2) 0.041(2) 0.0001(18) 0.0063(18) -0.0002(18)
C20B 0.049(2) 0.040(2) 0.042(2) -0.0148(17) -0.0026(18) -0.0056(18)
O1C 0.0929(19) 0.0935(17) 0.0373(13) 0.0040(12) -0.0096(13) 0.0046(14)
O2C 0.0375(15) 0.0627(14) 0.0507(14) 0.0063(11) -0.0072(10) -0.0278(12)
O3C 0.0385(14) 0.0539(14) 0.0481(13) 0.0145(10) 0.0052(11) -0.0185(11)
O4C 0.0877(19) 0.0791(15) 0.0388(13) 0.0104(12) -0.0079(12) 0.0076(13)
N1C 0.0272(16) 0.0452(15) 0.0329(11) 0.0039(12) -0.0001(10) -0.0178(13)
N2C 0.0391(19) 0.0456(16) 0.0320(16) 0.0056(13) 0.0040(14) -0.0163(15)
C1C 0.050(3) 0.043(2) 0.043(2) 0.0078(18) 0.0014(18) 0.0035(19)
C2C 0.057(3) 0.043(2) 0.046(2) -0.0120(19) -0.009(2) -0.0045(19)
C3C 0.061(3) 0.056(3) 0.040(2) -0.001(2) 0.007(2) 0.013(2)
C4C 0.073(3) 0.046(3) 0.046(2) 0.013(2) 0.011(2) 0.004(2)
C5C 0.054(3) 0.048(2) 0.051(2) -0.0069(19) 0.010(2) -0.0049(19)
C6C 0.040(2) 0.047(2) 0.031(2) -0.008(2) 0.0063(17) 0.0084(19)
C7C 0.042(2) 0.069(2) 0.0384(19) -0.0045(17) 0.0068(18) 0.0020(18)
C8C 0.030(2) 0.0496(19) 0.0356(12) 0.0080(15) -0.0017(12) -0.0072(16)
C9C 0.023(2) 0.033(2) 0.035(2) -0.0018(16) 0.0099(16) -0.0056(17)
C10C 0.024(2) 0.037(2) 0.040(2) 0.0001(16) 0.0045(13) -0.0110(18)
C11C 0.022(2) 0.038(2) 0.041(2) 0.0048(13) 0.0043(16) -0.0067(18)
C12C 0.027(2) 0.033(2) 0.038(2) -0.0037(16) 0.0098(18) -0.0132(18)
C13C 0.036(2) 0.043(2) 0.0335(18) 0.0084(16) -0.0033(16) -0.0103(16)
C14C 0.052(2) 0.064(2) 0.040(2) 0.0083(18) 0.0080(18) 0.0151(18)
C15C 0.042(2) 0.035(2) 0.035(2) 0.0049(16) 0.0081(19) 0.0088(19)
C16C 0.044(3) 0.057(2) 0.043(2) 0.0013(17) 0.0144(19) -0.001(2)
C17C 0.039(2) 0.061(2) 0.044(2) 0.0015(18) -0.0077(16) -0.0015(18)
C18C 0.062(3) 0.047(2) 0.0222(19) 0.0041(16) -0.0015(17) 0.0094(19)
C19C 0.035(2) 0.069(2) 0.043(2) 0.0045(18) 0.0147(19) 0.004(2)
C20C 0.041(2) 0.060(2) 0.044(2) 0.0052(17) 0.0027(19) 0.0035(18)
O1D 0.0583(16) 0.1017(17) 0.0432(13) 0.0221(12) 0.0081(12) 0.0241(13)
O2D 0.0455(15) 0.0538(14) 0.0508(13) 0.0143(11) 0.0064(11) -0.0254(12)
O3D 0.0387(16) 0.0677(15) 0.0439(14) -0.0017(11) -0.0025(11) -0.0254(12)
O4D 0.0830(19) 0.0982(17) 0.0361(13) -0.0002(12) 0.0030(13) 0.0348(14)
N1D 0.0397(19) 0.0481(16) 0.0308(16) 0.0076(13) -0.0013(14) -0.0207(14)
N2D 0.0346(17) 0.0434(16) 0.0334(15) 0.0044(13) -0.0001(13) -0.0185(14)
C1D 0.040(2) 0.051(2) 0.043(2) 0.0015(17) 0.0068(18) -0.0036(19)
C2D 0.038(2) 0.060(2) 0.045(2) 0.0012(17) -0.0051(18) 0.0104(19)
C3D 0.042(3) 0.056(2) 0.036(2) 0.0100(18) 0.006(2) 0.010(2)
C4D 0.033(2) 0.076(2) 0.050(2) 0.0109(19) 0.0166(19) 0.011(2)
C5D 0.028(2) 0.064(2) 0.040(2) 0.0080(17) -0.0022(17) 0.0116(18)
C6D 0.046(2) 0.037(2) 0.0296(19) -0.0003(16) 0.0057(19) 0.0066(19)
C7D 0.059(2) 0.049(2) 0.0375(19) 0.0048(17) 0.0092(17) 0.0115(18)
C8D 0.038(2) 0.046(2) 0.0403(19) 0.0064(17) -0.0027(16) -0.0095(16)
C9D 0.031(2) 0.033(2) 0.029(2) -0.0013(16) 0.0076(17) -0.0057(18)
C10D 0.028(2) 0.036(2) 0.045(2) -0.0027(16) 0.0111(18) -0.0066(18)
C11D 0.028(2) 0.041(2) 0.037(2) -0.0008(18) 0.0085(17) -0.0087(19)
C12D 0.029(2) 0.0286(19) 0.041(2) 0.0023(16) 0.0131(17) -0.0073(17)
C13D 0.032(2) 0.049(2) 0.0378(19) 0.0107(16) 0.0065(17) -0.0084(16)
C14D 0.045(2) 0.078(2) 0.0361(19) -0.0058(18) -0.0052(18) 0.0167(19)
C15D 0.040(2) 0.047(2) 0.039(2) -0.005(2) 0.0027(18) 0.013(2)
C16D 0.051(3) 0.047(2) 0.054(2) -0.013(2) 0.001(2) 0.0005(19)
C17D 0.049(3) 0.056(2) 0.051(2) 0.009(2) 0.0123(19) 0.001(2)
C18D 0.037(2) 0.064(2) 0.028(2) -0.0030(17) 0.0059(16) 0.021(2)
C19D 0.064(3) 0.052(2) 0.046(2) -0.0111(16) 0.0014(19) 0.001(2)
C20D 0.056(3) 0.044(2) 0.045(2) 0.0045(18) 0.0025(19) 0.0025(19)
O1E 0.0655(17) 0.0923(17) 0.0412(13) 0.0039(12) -0.0081(12) -0.0147(13)
O2E 0.0347(15) 0.0676(14) 0.0569(15) 0.0036(12) -0.0053(10) -0.0258(13)
O3E 0.0502(15) 0.0569(14) 0.0491(13) 0.0166(10) 0.0068(11) -0.0223(12)
O4E 0.0652(17) 0.0977(17) 0.0397(13) 0.0130(12) -0.0027(12) -0.0045(13)
N1E 0.0322(17) 0.0556(17) 0.0393(15) 0.0092(14) -0.0010(14) -0.0236(14)
N2E 0.0309(18) 0.0583(17) 0.0317(16) 0.0084(13) -0.0015(13) -0.0169(15)
C1E 0.034(2) 0.041(2) 0.043(2) -0.0100(18) -0.0011(18) 0.0000(18)
C2E 0.042(2) 0.055(3) 0.047(2) 0.005(2) 0.0078(18) -0.002(2)
C3E 0.035(2) 0.057(3) 0.037(2) 0.003(2) 0.0011(18) 0.001(2)
C4E 0.048(2) 0.043(2) 0.051(2) -0.0057(19) -0.0029(19) -0.0051(19)
C5E 0.050(3) 0.038(2) 0.048(2) 0.0068(19) -0.0009(18) -0.0012(19)
C6E 0.026(2) 0.044(2) 0.037(2) 0.0030(19) 0.0047(16) 0.0086(18)
C7E 0.036(2) 0.072(2) 0.0406(19) 0.0009(17) 0.0057(17) 0.0068(18)
C8E 0.035(2) 0.055(2) 0.0400(19) 0.0094(17) 0.0003(17) -0.0048(17)
C9E 0.029(2) 0.034(2) 0.035(2) -0.0036(16) 0.0077(16) -0.0091(17)
C10E 0.025(2) 0.044(2) 0.041(2) -0.0003(17) 0.0063(13) -0.0074(19)
C11E 0.038(2) 0.038(2) 0.034(2) 0.0032(13) 0.0052(16) -0.0076(18)
C12E 0.022(2) 0.037(2) 0.037(2) -0.0012(16) 0.0054(17) -0.0093(18)
C13E 0.033(2) 0.045(2) 0.045(2) 0.0044(17) -0.0059(17) -0.0074(16)
C14E 0.058(2) 0.071(2) 0.042(2) 0.0068(19) 0.0058(18) 0.0235(19)
C15E 0.0411(19) 0.047(2) 0.040(2) -0.0006(17) 0.0093(18) 0.014(2)
C16E 0.0415(19) 0.053(2) 0.051(2) 0.0042(18) 0.0133(18) 0.005(2)
C17E 0.035(2) 0.054(2) 0.052(2) -0.0046(18) 0.0009(18) 0.0015(18)
C18E 0.045(3) 0.051(2) 0.034(2) 0.0050(17) 0.006(2) 0.010(2)
C19E 0.036(3) 0.072(3) 0.051(2) 0.0088(19) 0.010(2) 0.000(2)
C20E 0.037(2) 0.059(2) 0.047(2) -0.0012(18) -0.0036(19) 0.0109(18)
S1A 0.1157(10) 0.0610(7) 0.0874(7) -0.0073(6) 0.0531(7) -0.0116(7)
O5A 0.0852(18) 0.0905(16) 0.0579(14) -0.0095(12) 0.0363(13) -0.0233(14)
C21A 0.060(3) 0.144(3) 0.085(3) 0.027(2) -0.011(2) -0.028(3)
C22A 0.095(3) 0.142(3) 0.055(2) 0.027(2) -0.005(2) -0.048(3)
S1B 0.0638(7) 0.0615(6) 0.0578(6) -0.0017(5) 0.0096(5) -0.0022(6)
O5B 0.0649(17) 0.0912(16) 0.0554(14) 0.0079(12) -0.0243(12) -0.0286(14)
C21B 0.058(3) 0.236(4) 0.038(2) -0.034(2) -0.0034(19) -0.004(3)
C22B 0.086(3) 0.059(2) 0.114(3) 0.016(2) -0.011(2) -0.033(2)
S2C 0.0560(7) 0.0709(6) 0.0448(5) 0.0044(5) 0.0006(5) -0.0105(5)
O5C 0.0693(17) 0.0967(16) 0.0345(12) 0.0162(11) -0.0104(11) -0.0222(13)
C21C 0.111(3) 0.073(2) 0.082(2) 0.0349(19) -0.019(2) -0.026(2)
C22C 0.129(4) 0.106(3) 0.129(3) -0.019(2) 0.074(3) 0.024(3)
S1D 0.0900(9) 0.0494(6) 0.0708(7) -0.0030(5) -0.0276(6) 0.0033(6)
O5D 0.0615(17) 0.0855(16) 0.0574(14) -0.0039(12) -0.0175(12) 0.0158(13)
C21D 0.137(4) 0.121(3) 0.048(2) 0.020(2) 0.014(2) 0.060(3)
C22D 0.065(3) 0.102(3) 0.110(3) 0.024(2) 0.015(2) 0.019(2)
O1W 0.103(3) 0.153(3) 0.0464(17) -0.0116(15) 0.0144(16) -0.0700(18)
O2W 0.0628(18) 0.0899(19) 0.0438(13) -0.0001(14) 0.0062(13) 0.0002(13)

loop_
_atom_type_symbol
_atom_type_description
_atom_type_scat_dispersion_real
_atom_type_scat_dispersion_imag
_atom_type_scat_source
C C 0.0033 0.0016 'International Tables Vol C Tables 4.2.6.8 and 6.1.1.4'
H H 0.0000 0.0000 'International Tables Vol C Tables 4.2.6.8 and 6.1.1.4'
N N 0.0061 0.0033 'International Tables Vol C Tables 4.2.6.8 and 6.1.1.4'
O O 0.0106 0.0060 'International Tables Vol C Tables 4.2.6.8 and 6.1.1.4'
S S 0.1246 0.1234 'International Tables Vol C Tables 4.2.6.8 and 6.1.1.4'

loop_
_geom_angle_atom_site_label_1
_geom_angle_atom_site_label_2
_geom_angle_atom_site_label_3
_geom_angle
C3A O1A H1AO 109.5
C18A O4A H4AO 109.5
C9A N1A C8A 123.9(2)
C9A N1A H1AA 118.1
C8A N1A H1AA 118.1
C12A N2A C13A 123.4(2)
C12A N2A H2AN 118.3
C13A N2A H2AN 118.3
C2A C1A C6A 121.1(3)
C2A C1A H1A 119.4
C6A C1A H1A 119.4
C1A C2A C3A 120.8(3)
C1A C2A H2A 119.6
C3A C2A H2A 119.6
C2A C3A O1A 122.6(3)
C2A C3A C4A 119.0(3)
O1A C3A C4A 118.4(3)
C5A C4A C3A 119.6(3)
C5A C4A H4A 120.2
C3A C4A H4A 120.2
C4A C5A C6A 122.3(3)
C4A C5A H5A 118.9
C6A C5A H5A 118.9
C5A C6A C1A 117.1(3)
C5A C6A C7A 121.7(3)
C1A C6A C7A 121.2(3)
C6A C7A C8A 113.5(2)
C6A C7A H7AA 108.9
C8A C7A H7AA 108.9
C6A C7A H7AB 108.9
C8A C7A H7AB 108.9
H7AA C7A H7AB 107.7
N1A C8A C7A 112.8(2)
N1A C8A H8AA 109.0
C7A C8A H8AA 109.0
N1A C8A H8AB 109.0
C7A C8A H8AB 109.0
H8AA C8A H8AB 107.8
N1A C9A C12A 133.9(3)
N1A C9A C10A 134.4(3)
C12A C9A C10A 91.7(2)
O2A C10A C9A 136.0(3)
O2A C10A C11A 136.0(3)
C9A C10A C11A 87.9(2)
O3A C11A C12A 135.8(3)
O3A C11A C10A 135.1(3)
C12A C11A C10A 89.2(2)
N2A C12A C9A 134.6(3)
N2A C12A C11A 134.2(3)
C9A C12A C11A 91.2(2)
N2A C13A C14A 111.24(19)
N2A C13A H13A 109.4
C14A C13A H13A 109.4
N2A C13A H13B 109.4
C14A C13A H13B 109.4
H13A C13A H13B 108.0
C15A C14A C13A 113.0(2)
C15A C14A H14A 109.0
C13A C14A H14A 109.0
C15A C14A H14B 109.0
C13A C14A H14B 109.0
H14A C14A H14B 107.8
C16A C15A C20A 116.7(3)
C16A C15A C14A 122.6(3)
C20A C15A C14A 120.6(3)
C17A C16A C15A 122.0(3)
C17A C16A H16A 119.0
C15A C16A H16A 119.0
C18A C17A C16A 120.6(3)
C18A C17A H17A 119.7
C16A C17A H17A 119.7
C17A C18A C19A 119.1(3)
C17A C18A O4A 123.3(3)
C19A C18A O4A 117.7(3)
C18A C19A C20A 119.6(3)
C18A C19A H19A 120.2
C20A C19A H19A 120.2
C15A C20A C19A 121.9(3)
C15A C20A H20A 119.0
C19A C20A H20A 119.0
C3B O1B H1BO 109.5
C18B O4B H4BO 109.5
C9B N1B C8B 123.6(2)
C9B N1B H1BN 118.2
C8B N1B H1BN 118.2
C12B N2B C13B 124.3(2)
C12B N2B H2BN 117.8
C13B N2B H2BN 117.8
C6B C1B C2B 121.7(3)
C6B C1B H1B 119.2
C2B C1B H1B 119.2
C3B C2B C1B 118.5(3)
C3B C2B H2B 120.7
C1B C2B H2B 120.7
C4B C3B C2B 120.5(3)
C4B C3B O1B 117.4(3)
C2B C3B O1B 122.0(3)
C3B C4B C5B 120.3(3)
C3B C4B H4B 119.8
C5B C4B H4B 119.8
C4B C5B C6B 121.5(3)
C4B C5B H5B 119.2
C6B C5B H5B 119.2
C5B C6B C1B 117.4(3)
C5B C6B C7B 123.0(3)
C1B C6B C7B 119.6(3)
C8B C7B C6B 112.6(2)
C8B C7B H7BA 109.1
C6B C7B H7BA 109.1
C8B C7B H7BB 109.1
C6B C7B H7BB 109.1
H7BA C7B H7BB 107.8
N1B C8B C7B 111.0(2)
N1B C8B H8BA 109.4
C7B C8B H8BA 109.4
N1B C8B H8BB 109.4
C7B C8B H8BB 109.4
H8BA C8B H8BB 108.0
N1B C9B C12B 133.5(3)
N1B C9B C10B 135.4(3)
C12B C9B C10B 91.1(2)
O2B C10B C9B 135.5(3)
O2B C10B C11B 135.5(3)
C9B C10B C11B 89.0(2)
O3B C11B C12B 135.9(3)
O3B C11B C10B 135.8(3)
C12B C11B C10B 88.2(2)
N2B C12B C9B 133.9(3)
N2B C12B C11B 134.4(3)
C9B C12B C11B 91.7(2)
N2B C13B C14B 111.3(2)
N2B C13B H13C 109.4
C14B C13B H13C 109.4
N2B C13B H13D 109.4
C14B C13B H13D 109.4
H13C C13B H13D 108.0
C13B C14B C15B 114.4(2)
C13B C14B H14C 108.7
C15B C14B H14C 108.7
C13B C14B H14D 108.7
C15B C14B H14D 108.7
H14C C14B H14D 107.6
C16B C15B C20B 117.9(3)
C16B C15B C14B 122.0(3)
C20B C15B C14B 120.0(3)
C15B C16B C17B 120.5(3)
C15B C16B H16B 119.7
C17B C16B H16B 119.7
C18B C17B C16B 120.1(3)
C18B C17B H17B 119.9
C16B C17B H17B 119.9
C17B C18B C19B 120.9(3)
C17B C18B O4B 118.8(3)
C19B C18B O4B 120.2(3)
C18B C19B C20B 118.6(3)
C18B C19B H19B 120.7
C20B C19B H19B 120.7
C19B C20B C15B 121.8(3)
C19B C20B H20B 119.1
C15B C20B H20B 119.1
C3C O1C H1CO 109.5
C18C O4C H4CO 109.5
C9C N1C C8C 123.1(2)
C9C N1C H1CN 118.4
C8C N1C H1CN 118.4
C12C N2C C13C 124.0(2)
C12C N2C H2CN 118.0
C13C N2C H2CN 118.0
C6C C1C C2C 121.6(3)
C6C C1C H1C 119.2
C2C C1C H1C 119.2
C3C C2C C1C 120.0(3)
C3C C2C H2C 120.0
C1C C2C H2C 120.0
C4C C3C C2C 119.4(3)
C4C C3C O1C 118.3(3)
C2C C3C O1C 122.3(3)
C3C C4C C5C 120.4(3)
C3C C4C H4C 119.8
C5C C4C H4C 119.8
C4C C5C C6C 121.5(3)
C4C C5C H5C 119.3
C6C C5C H5C 119.3
C1C C6C C5C 117.1(3)
C1C C6C C7C 121.1(3)
C5C C6C C7C 121.8(3)
C8C C7C C6C 113.6(2)
C8C C7C H7CA 108.8
C6C C7C H7CA 108.8
C8C C7C H7CB 108.8
C6C C7C H7CB 108.8
H7CA C7C H7CB 107.7
N1C C8C C7C 112.1(2)
N1C C8C H8CA 109.2
C7C C8C H8CA 109.2
N1C C8C H8CB 109.2
C7C C8C H8CB 109.2
H8CA C8C H8CB 107.9
N1C C9C C12C 133.7(3)
N1C C9C C10C 135.3(3)
C12C C9C C10C 91.0(2)
O2C C10C C9C 135.4(3)
O2C C10C C11C 135.4(3)
C9C C10C C11C 89.2(2)
O3C C11C C12C 135.4(3)
O3C C11C C10C 136.2(3)
C12C C11C C10C 88.5(2)
N2C C12C C9C 133.9(3)
N2C C12C C11C 134.7(3)
C9C C12C C11C 91.4(2)
N2C C13C C14C 111.8(2)
N2C C13C H13E 109.3
C14C C13C H13E 109.3
N2C C13C H13F 109.3
C14C C13C H13F 109.3
H13E C13C H13F 107.9
C15C C14C C13C 113.2(2)
C15C C14C H14E 108.9
C13C C14C H14E 108.9
C15C C14C H14F 108.9
C13C C14C H14F 108.9
H14E C14C H14F 107.8
C16C C15C C20C 117.2(3)
C16C C15C C14C 120.7(3)
C20C C15C C14C 122.1(3)
C17C C16C C15C 122.3(3)
C17C C16C H16C 118.8
C15C C16C H16C 118.8
C16C C17C C18C 119.3(3)
C16C C17C H17C 120.3
C18C C17C H17C 120.3
C19C C18C C17C 119.7(3)
C19C C18C O4C 123.8(3)
C17C C18C O4C 116.4(3)
C18C C19C C20C 120.0(3)
C18C C19C H19C 120.0
C20C C19C H19C 120.0
C19C C20C C15C 121.4(3)
C19C C20C H20C 119.3
C15C C20C H20C 119.3
C3D O1D H1DO 109.5
C18D O4D H4DO 109.5
C9D N1D C8D 123.4(2)
C9D N1D H1DN 118.3
C8D N1D H1DN 118.3
C12D N2D C13D 123.7(2)
C12D N2D H2DN 118.1
C13D N2D H2DN 118.1
C6D C1D C2D 122.8(3)
C6D C1D H1D 118.6
C2D C1D H1D 118.6
C3D C2D C1D 119.1(3)
C3D C2D H2D 120.5
C1D C2D H2D 120.5
C4D C3D C2D 119.8(3)
C4D C3D O1D 118.1(3)
C2D C3D O1D 122.1(3)
C3D C4D C5D 119.9(3)
C3D C4D H4D 120.0
C5D C4D H4D 120.0
C4D C5D C6D 121.7(3)
C4D C5D H5D 119.1
C6D C5D H5D 119.1
C1D C6D C5D 116.7(3)
C1D C6D C7D 122.2(3)
C5D C6D C7D 121.0(3)
C8D C7D C6D 113.2(2)
C8D C7D H7DA 108.9
C6D C7D H7DA 108.9
C8D C7D H7DB 108.9
C6D C7D H7DB 108.9
H7DA C7D H7DB 107.8
N1D C8D C7D 111.1(2)
N1D C8D H8DA 109.4
C7D C8D H8DA 109.4
N1D C8D H8DB 109.4
C7D C8D H8DB 109.4
H8DA C8D H8DB 108.0
N1D C9D C12D 134.1(3)
N1D C9D C10D 135.2(3)
C12D C9D C10D 90.7(2)
O2D C10D C9D 134.7(3)
O2D C10D C11D 136.4(3)
C9D C10D C11D 88.9(2)
O3D C11D C12D 135.2(3)
O3D C11D C10D 135.9(3)
C12D C11D C10D 88.8(2)
N2D C12D C9D 135.0(3)
N2D C12D C11D 133.5(3)
C9D C12D C11D 91.6(2)
N2D C13D C14D 111.6(2)
N2D C13D H13G 109.3
C14D C13D H13G 109.3
N2D C13D H13H 109.3
C14D C13D H13H 109.3
H13G C13D H13H 108.0
C15D C14D C13D 114.0(2)
C15D C14D H14G 108.8
C13D C14D H14G 108.8
C15D C14D H14H 108.8
C13D C14D H14H 108.8
H14G C14D H14H 107.6
C20D C15D C16D 117.4(3)
C20D C15D C14D 122.2(3)
C16D C15D C14D 120.4(3)
C17D C16D C15D 121.8(3)
C17D C16D H16D 119.1
C15D C16D H16D 119.1
C18D C17D C16D 119.2(3)
C18D C17D H17D 120.4
C16D C17D H17D 120.4
C17D C18D C19D 120.4(3)
C17D C18D O4D 118.2(3)
C19D C18D O4D 121.4(3)
C18D C19D C20D 119.5(3)
C18D C19D H19D 120.3
C20D C19D H19D 120.3
C19D C20D C15D 121.7(3)
C19D C20D H20D 119.2
C15D C20D H20D 119.2
C3E O1E H1EO 109.5
C18E O4E H4EO 109.5
C9E N1E C8E 123.7(2)
C9E N1E H1EN 118.1
C8E N1E H1EN 118.1
C12E N2E C13E 123.9(2)
C12E N2E H2EN 118.1
C13E N2E H2EN 118.1
C2E C1E C6E 122.0(3)
C2E C1E H1E 119.0
C6E C1E H1E 119.0
C3E C2E C1E 119.5(3)
C3E C2E H2E 120.3
C1E C2E H2E 120.3
C4E C3E O1E 123.2(3)
C4E C3E C2E 119.0(3)
O1E C3E C2E 117.8(3)
C3E C4E C5E 121.7(3)
C3E C4E H4E 119.1
C5E C4E H4E 119.1
C4E C5E C6E 120.9(3)
C4E C5E H5E 119.6
C6E C5E H5E 119.6
C1E C6E C5E 116.9(3)
C1E C6E C7E 120.9(3)
C5E C6E C7E 122.2(3)
C6E C7E C8E 112.9(2)
C6E C7E H7EA 109.0
C8E C7E H7EA 109.0
C6E C7E H7EB 109.0
C8E C7E H7EB 109.0
H7EA C7E H7EB 107.8
N1E C8E C7E 110.8(2)
N1E C8E H8EA 109.5
C7E C8E H8EA 109.5
N1E C8E H8EB 109.5
C7E C8E H8EB 109.5
H8EA C8E H8EB 108.1
N1E C9E C12E 134.4(3)
N1E C9E C10E 135.0(3)
C12E C9E C10E 90.6(2)
O2E C10E C9E 135.2(3)
O2E C10E C11E 135.6(3)
C9E C10E C11E 89.2(2)
O3E C11E C12E 135.6(3)
O3E C11E C10E 136.0(3)
C12E C11E C10E 88.3(2)
N2E C12E C9E 133.6(3)
N2E C12E C11E 134.5(3)
C9E C12E C11E 91.9(2)
N2E C13E C14E 112.6(2)
N2E C13E H13I 109.1
C14E C13E H13I 109.1
N2E C13E H13J 109.1
C14E C13E H13J 109.1
H13I C13E H13J 107.8
C13E C14E C15E 114.5(2)
C13E C14E H14I 108.6
C15E C14E H14I 108.6
C13E C14E H14J 108.6
C15E C14E H14J 108.6
H14I C14E H14J 107.6
C16E C15E C20E 116.9(3)
C16E C15E C14E 120.5(3)
C20E C15E C14E 122.5(3)
C17E C16E C15E 122.2(3)
C17E C16E H16E 118.9
C15E C16E H16E 118.9
C16E C17E C18E 119.7(3)
C16E C17E H17E 120.2
C18E C17E H17E 120.2
C19E C18E C17E 119.2(3)
C19E C18E O4E 119.0(3)
C17E C18E O4E 121.8(3)
C18E C19E C20E 120.4(3)
C18E C19E H19E 119.8
C20E C19E H19E 119.8
C19E C20E C15E 121.6(3)
C19E C20E H20E 119.2
C15E C20E H20E 119.2
O5A S1A C21A 105.03(12)
O5A S1A C22A 107.07(13)
C21A S1A C22A 96.65(13)
S1A C21A H21A 109.5
S1A C21A H21B 109.5
H21A C21A H21B 109.5
S1A C21A H21C 109.5
H21A C21A H21C 109.5
H21B C21A H21C 109.5
S1A C22A H22A 109.5
S1A C22A H22B 109.5
H22A C22A H22B 109.5
S1A C22A H22C 109.5
H22A C22A H22C 109.5
H22B C22A H22C 109.5
O5B S1B C21B 106.06(13)
O5B S1B C22B 105.32(12)
C21B S1B C22B 99.90(13)
S1B C21B H21D 109.5
S1B C21B H21E 109.5
H21D C21B H21E 109.5
S1B C21B H21F 109.5
H21D C21B H21F 109.5
H21E C21B H21F 109.5
S1B C22B H22D 109.5
S1B C22B H22E 109.5
H22D C22B H22E 109.5
S1B C22B H22F 109.5
H22D C22B H22F 109.5
H22E C22B H22F 109.5
O5C S2C C22C 105.45(13)
O5C S2C C21C 106.56(12)
C22C S2C C21C 98.90(13)
S2C C21C H21G 109.5
S2C C21C H21H 109.5
H21G C21C H21H 109.5
S2C C21C H21I 109.5
H21G C21C H21I 109.5
H21H C21C H21I 109.5
S2C C22C H22G 109.5
S2C C22C H22H 109.5
H22G C22C H22H 109.5
S2C C22C H22I 109.5
H22G C22C H22I 109.5
H22H C22C H22I 109.5
O5D S1D C22D 105.93(12)
O5D S1D C21D 106.15(14)
C22D S1D C21D 97.09(12)
S1D C21D H21J 109.5
S1D C21D H21K 109.5
H21J C21D H21K 109.5
S1D C21D H21L 109.5
H21J C21D H21L 109.5
H21K C21D H21L 109.5
S1D C22D H22J 109.5
S1D C22D H22K 109.5
H22J C22D H22K 109.5
S1D C22D H22L 109.5
H22J C22D H22L 109.5
H22K C22D H22L 109.5
H1W O1W H1WA 106(3)
H2W O2W H2WA 112(2)

loop_
_geom_bond_atom_site_label_1
_geom_bond_atom_site_label_2
_geom_bond_distance
O1A C3A 1.378(3)
O1A H1AO 0.8200
O2A C10A 1.229(3)
O3A C11A 1.239(2)
O4A C18A 1.385(3)
O4A H4AO 0.8200
N1A C9A 1.314(2)
N1A C8A 1.446(2)
N1A H1AA 0.8600
N2A C12A 1.309(3)
N2A C13A 1.453(2)
N2A H2AN 0.8600
C1A C2A 1.367(3)
C1A C6A 1.386(3)
C1A H1A 0.9300
C2A C3A 1.370(3)
C2A H2A 0.9300
C3A C4A 1.378(3)
C4A C5A 1.371(3)
C4A H4A 0.9300
C5A C6A 1.374(3)
C5A H5A 0.9300
C6A C7A 1.500(3)
C7A C8A 1.511(2)
C7A H7AA 0.9700
C7A H7AB 0.9700
C8A H8AA 0.9700
C8A H8AB 0.9700
C9A C12A 1.409(3)
C9A C10A 1.465(3)
C10A C11A 1.482(3)
C11A C12A 1.455(3)
C13A C14A 1.506(2)
C13A H13A 0.9700
C13A H13B 0.9700
C14A C15A 1.503(3)
C14A H14A 0.9700
C14A H14B 0.9700
C15A C16A 1.374(3)
C15A C20A 1.375(3)
C16A C17A 1.371(3)
C16A H16A 0.9300
C17A C18A 1.357(3)
C17A H17A 0.9300
C18A C19A 1.377(3)
C19A C20A 1.381(3)
C19A H19A 0.9300
C20A H20A 0.9300
O1B C3B 1.385(3)
O1B H1BO 0.8200
O2B C10B 1.234(2)
O3B C11B 1.226(3)
O4B C18B 1.392(3)
O4B H4BO 0.8200
N1B C9B 1.305(3)
N1B C8B 1.462(2)
N1B H1BN 0.8600
N2B C12B 1.307(2)
N2B C13B 1.455(2)
N2B H2BN 0.8600
C1B C6B 1.381(3)
C1B C2B 1.390(3)
C1B H1B 0.9300
C2B C3B 1.372(3)
C2B H2B 0.9300
C3B C4B 1.356(3)
C4B C5B 1.369(3)
C4B H4B 0.9300
C5B C6B 1.374(3)
C5B H5B 0.9300
C6B C7B 1.509(3)
C7B C8B 1.508(3)
C7B H7BA 0.9700
C7B H7BB 0.9700
C8B H8BA 0.9700
C8B H8BB 0.9700
C9B C12B 1.418(3)
C9B C10B 1.452(3)
C10B C11B 1.489(3)
C11B C12B 1.455(3)
C13B C14B 1.499(3)
C13B H13C 0.9700
C13B H13D 0.9700
C14B C15B 1.503(3)
C14B H14C 0.9700
C14B H14D 0.9700
C15B C16B 1.376(3)
C15B C20B 1.384(3)
C16B C17B 1.382(3)
C16B H16B 0.9300
C17B C18B 1.355(3)
C17B H17B 0.9300
C18B C19B 1.371(3)
C19B C20B 1.377(3)
C19B H19B 0.9300
C20B H20B 0.9300
O1C C3C 1.377(3)
O1C H1CO 0.8200
O2C C10C 1.236(3)
O3C C11C 1.236(2)
O4C C18C 1.376(3)
O4C H4CO 0.8200
N1C C9C 1.311(2)
N1C C8C 1.455(2)
N1C H1CN 0.8600
N2C C12C 1.307(3)
N2C C13C 1.447(2)
N2C H2CN 0.8600
C1C C6C 1.379(3)
C1C C2C 1.379(3)
C1C H1C 0.9300
C2C C3C 1.369(3)
C2C H2C 0.9300
C3C C4C 1.363(3)
C4C C5C 1.376(3)
C4C H4C 0.9300
C5C C6C 1.382(3)
C5C H5C 0.9300
C6C C7C 1.504(3)
C7C C8C 1.502(2)
C7C H7CA 0.9700
C7C H7CB 0.9700
C8C H8CA 0.9700
C8C H8CB 0.9700
C9C C12C 1.415(3)
C9C C10C 1.454(3)
C10C C11C 1.475(3)
C11C C12C 1.458(3)
C13C C14C 1.506(3)
C13C H13E 0.9700
C13C H13F 0.9700
C14C C15C 1.502(3)
C14C H14E 0.9700
C14C H14F 0.9700
C15C C16C 1.373(3)
C15C C20C 1.383(3)
C16C C17C 1.373(3)
C16C H16C 0.9300
C17C C18C 1.375(3)
C17C H17C 0.9300
C18C C19C 1.370(3)
C19C C20C 1.375(3)
C19C H19C 0.9300
C20C H20C 0.9300
O1D C3D 1.379(3)
O1D H1DO 0.8200
O2D C10D 1.228(2)
O3D C11D 1.231(3)
O4D C18D 1.390(3)
O4D H4DO 0.8200
N1D C9D 1.303(3)
N1D C8D 1.455(2)
N1D H1DN 0.8600
N2D C12D 1.311(2)
N2D C13D 1.454(2)
N2D H2DN 0.8600
C1D C6D 1.363(3)
C1D C2D 1.382(3)
C1D H1D 0.9300
C2D C3D 1.370(3)
C2D H2D 0.9300
C3D C4D 1.367(3)
C4D C5D 1.376(3)
C4D H4D 0.9300
C5D C6D 1.383(3)
C5D H5D 0.9300
C6D C7D 1.514(3)
C7D C8D 1.507(3)
C7D H7DA 0.9700
C7D H7DB 0.9700
C8D H8DA 0.9700
C8D H8DB 0.9700
C9D C12D 1.418(3)
C9D C10D 1.469(3)
C10D C11D 1.475(3)
C11D C12D 1.459(3)
C13D C14D 1.503(2)
C13D H13G 0.9700
C13D H13H 0.9700
C14D C15D 1.498(3)
C14D H14G 0.9700
C14D H14H 0.9700
C15D C20D 1.376(3)
C15D C16D 1.380(3)
C16D C17D 1.375(3)
C16D H16D 0.9300
C17D C18D 1.366(3)
C17D H17D 0.9300
C18D C19D 1.370(3)
C19D C20D 1.371(3)
C19D H19D 0.9300
C20D H20D 0.9300
O1E C3E 1.370(3)
O1E H1EO 0.8200
O2E C10E 1.223(3)
O3E C11E 1.232(2)
O4E C18E 1.375(3)
O4E H4EO 0.8200
N1E C9E 1.303(2)
N1E C8E 1.448(2)
N1E H1EN 0.8600
N2E C12E 1.304(3)
N2E C13E 1.444(2)
N2E H2EN 0.8600
C1E C2E 1.384(3)
C1E C6E 1.383(3)
C1E H1E 0.9300
C2E C3E 1.379(3)
C2E H2E 0.9300
C3E C4E 1.361(3)
C4E C5E 1.365(3)
C4E H4E 0.9300
C5E C6E 1.394(3)
C5E H5E 0.9300
C6E C7E 1.493(3)
C7E C8E 1.513(2)
C7E H7EA 0.9700
C7E H7EB 0.9700
C8E H8EA 0.9700
C8E H8EB 0.9700
C9E C12E 1.419(3)
C9E C10E 1.470(3)
C10E C11E 1.482(3)
C11E C12E 1.466(3)
C13E C14E 1.490(3)
C13E H13I 0.9700
C13E H13J 0.9700
C14E C15E 1.498(3)
C14E H14I 0.9700
C14E H14J 0.9700
C15E C16E 1.371(3)
C15E C20E 1.379(3)
C16E C17E 1.370(3)
C16E H16E 0.9300
C17E C18E 1.373(3)
C17E H17E 0.9300
C18E C19E 1.365(3)
C19E C20E 1.368(3)
C19E H19E 0.9300
C20E H20E 0.9300
S1A O5A 1.5159(16)
S1A C21A 1.750(3)
S1A C22A 1.752(2)
C21A H21A 0.9600
C21A H21B 0.9600
C21A H21C 0.9600
C22A H22A 0.9600
C22A H22B 0.9600
C22A H22C 0.9600
S1B O5B 1.5169(19)
S1B C21B 1.741(2)
S1B C22B 1.774(2)
C21B H21D 0.9600
C21B H21E 0.9600
C21B H21F 0.9600
C22B H22D 0.9600
C22B H22E 0.9600
C22B H22F 0.9600
S2C O5C 1.5100(16)
S2C C22C 1.751(2)
S2C C21C 1.778(2)
C21C H21G 0.9600
C21C H21H 0.9600
C21C H21I 0.9600
C22C H22G 0.9600
C22C H22H 0.9600
C22C H22I 0.9600
S1D O5D 1.5020(19)
S1D C22D 1.762(3)
S1D C21D 1.771(2)
C21D H21J 0.9600
C21D H21K 0.9600
C21D H21L 0.9600
C22D H22J 0.9600
C22D H22K 0.9600
C22D H22L 0.9600
O1W H1W 0.77(3)
O1W H1WA 0.96(3)
O2W H2W 0.94(2)
O2W H2WA 0.97(2)

loop_
_geom_torsion_atom_site_label_1
_geom_torsion_atom_site_label_2
_geom_torsion_atom_site_label_3
_geom_torsion_atom_site_label_4
_geom_torsion
C6A C1A C2A C3A 0.2(4)
C1A C2A C3A O1A 179.8(2)
C1A C2A C3A C4A -1.2(4)
C2A C3A C4A C5A 1.8(4)
O1A C3A C4A C5A -179.2(2)
C3A C4A C5A C6A -1.5(4)
C4A C5A C6A C1A 0.5(4)
C4A C5A C6A C7A -179.8(2)
C2A C1A C6A C5A 0.2(4)
C2A C1A C6A C7A -179.6(2)
C5A C6A C7A C8A -97.5(3)
C1A C6A C7A C8A 82.3(3)
C9A N1A C8A C7A 116.7(2)
C6A C7A C8A N1A -179.1(2)
C8A N1A C9A C12A -176.1(3)
C8A N1A C9A C10A 6.3(4)
N1A C9A C10A O2A -2.6(6)
C12A C9A C10A O2A 179.1(4)
N1A C9A C10A C11A 179.2(3)
C12A C9A C10A C11A 0.9(2)
O2A C10A C11A O3A 1.7(6)
C9A C10A C11A O3A 179.9(3)
O2A C10A C11A C12A -179.1(4)
C9A C10A C11A C12A -0.9(2)
C13A N2A C12A C9A -175.0(3)
C13A N2A C12A C11A 6.5(5)
N1A C9A C12A N2A 1.8(5)
C10A C9A C12A N2A -179.9(3)
N1A C9A C12A C11A -179.3(3)
C10A C9A C12A C11A -0.9(2)
O3A C11A C12A N2A -1.0(6)
C10A C11A C12A N2A 179.8(3)
O3A C11A C12A C9A -179.9(3)
C10A C11A C12A C9A 0.9(2)
C12A N2A C13A C14A 112.0(3)
N2A C13A C14A C15A 178.5(2)
C13A C14A C15A C16A 89.1(3)
C13A C14A C15A C20A -91.1(3)
C20A C15A C16A C17A 1.1(4)
C14A C15A C16A C17A -179.1(2)
C15A C16A C17A C18A 1.0(4)
C16A C17A C18A C19A -1.9(4)
C16A C17A C18A O4A 177.9(2)
C17A C18A C19A C20A 0.6(4)
O4A C18A C19A C20A -179.2(2)
C16A C15A C20A C19A -2.4(4)
C14A C15A C20A C19A 177.9(2)
C18A C19A C20A C15A 1.5(4)
C6B C1B C2B C3B -0.7(4)
C1B C2B C3B C4B 0.1(4)
C1B C2B C3B O1B -178.3(2)
C2B C3B C4B C5B 0.2(5)
O1B C3B C4B C5B 178.6(2)
C3B C4B C5B C6B 0.2(4)
C4B C5B C6B C1B -0.9(4)
C4B C5B C6B C7B 179.8(2)
C2B C1B C6B C5B 1.1(4)
C2B C1B C6B C7B -179.5(2)
C5B C6B C7B C8B -89.1(3)
C1B C6B C7B C8B 91.5(3)
C9B N1B C8B C7B -117.1(3)
C6B C7B C8B N1B 179.5(2)
C8B N1B C9B C12B 173.7(2)
C8B N1B C9B C10B -5.9(5)
N1B C9B C10B O2B 0.3(5)
C12B C9B C10B O2B -179.4(3)
N1B C9B C10B C11B -179.8(3)
C12B C9B C10B C11B 0.5(2)
O2B C10B C11B O3B 0.5(6)
C9B C10B C11B O3B -179.4(3)
O2B C10B C11B C12B 179.4(3)
C9B C10B C11B C12B -0.5(2)
C13B N2B C12B C9B 173.2(2)
C13B N2B C12B C11B -8.3(4)
N1B C9B C12B N2B -1.2(5)
C10B C9B C12B N2B 178.5(3)
N1B C9B C12B C11B 179.8(3)
C10B C9B C12B C11B -0.5(2)
O3B C11B C12B N2B 0.4(6)
C10B C11B C12B N2B -178.5(3)
O3B C11B C12B C9B 179.4(3)
C10B C11B C12B C9B 0.5(2)
C12B N2B C13B C14B -99.6(3)
N2B C13B C14B C15B -170.3(2)
C13B C14B C15B C16B -101.2(3)
C13B C14B C15B C20B 80.8(3)
C20B C15B C16B C17B 2.7(4)
C14B C15B C16B C17B -175.3(2)
C15B C16B C17B C18B -1.4(4)
C16B C17B C18B C19B -1.8(4)
C16B C17B C18B O4B 176.7(2)
C17B C18B C19B C20B 3.5(4)
O4B C18B C19B C20B -175.0(2)
C18B C19B C20B C15B -2.1(4)
C16B C15B C20B C19B -1.0(4)
C14B C15B C20B C19B 177.1(2)
C6C C1C C2C C3C -1.6(4)
C1C C2C C3C C4C 2.7(4)
C1C C2C C3C O1C -177.5(2)
C2C C3C C4C C5C -2.3(5)
O1C C3C C4C C5C 177.9(2)
C3C C4C C5C C6C 0.8(5)
C2C C1C C6C C5C 0.1(4)
C2C C1C C6C C7C 178.7(2)
C4C C5C C6C C1C 0.3(4)
C4C C5C C6C C7C -178.3(2)
C1C C6C C7C C8C 82.7(3)
C5C C6C C7C C8C -98.8(3)
C9C N1C C8C C7C 115.9(2)
C6C C7C C8C N1C -178.1(2)
C8C N1C C9C C12C -175.0(2)
C8C N1C C9C C10C 6.8(4)
N1C C9C C10C O2C 1.0(6)
C12C C9C C10C O2C -177.7(3)
N1C C9C C10C C11C 178.6(3)
C12C C9C C10C C11C -0.2(2)
O2C C10C C11C O3C -2.1(6)
C9C C10C C11C O3C -179.6(3)
O2C C10C C11C C12C 177.7(3)
C9C C10C C11C C12C 0.1(2)
C13C N2C C12C C9C -173.5(2)
C13C N2C C12C C11C 7.8(5)
N1C C9C C12C N2C 2.3(5)
C10C C9C C12C N2C -178.9(3)
N1C C9C C12C C11C -178.6(3)
C10C C9C C12C C11C 0.2(2)
O3C C11C C12C N2C -1.3(5)
C10C C11C C12C N2C 178.9(3)
O3C C11C C12C C9C 179.6(3)
C10C C11C C12C C9C -0.2(2)
C12C N2C C13C C14C 108.5(3)
N2C C13C C14C C15C 172.6(2)
C13C C14C C15C C16C -87.1(3)
C13C C14C C15C C20C 90.6(3)
C20C C15C C16C C17C 0.0(4)
C14C C15C C16C C17C 177.8(2)
C15C C16C C17C C18C -0.3(4)
C16C C17C C18C C19C 1.0(4)
C16C C17C C18C O4C -179.3(2)
C17C C18C C19C C20C -1.4(4)
O4C C18C C19C C20C 178.9(2)
C18C C19C C20C C15C 1.1(4)
C16C C15C C20C C19C -0.4(4)
C14C C15C C20C C19C -178.2(2)
C6D C1D C2D C3D -1.3(4)
C1D C2D C3D C4D -0.2(4)
C1D C2D C3D O1D -179.6(2)
C2D C3D C4D C5D 1.1(5)
O1D C3D C4D C5D -179.6(2)
C3D C4D C5D C6D -0.5(4)
C2D C1D C6D C5D 1.8(4)
C2D C1D C6D C7D 179.7(2)
C4D C5D C6D C1D -0.9(4)
C4D C5D C6D C7D -178.9(2)
C1D C6D C7D C8D 93.9(3)
C5D C6D C7D C8D -88.3(3)
C9D N1D C8D C7D -119.2(3)
C6D C7D C8D N1D -178.7(2)
C8D N1D C9D C12D 173.5(2)
C8D N1D C9D C10D -6.5(5)
N1D C9D C10D O2D -0.5(5)
C12D C9D C10D O2D 179.5(3)
N1D C9D C10D C11D 179.8(3)
C12D C9D C10D C11D -0.1(2)
O2D C10D C11D O3D 1.5(6)
C9D C10D C11D O3D -178.9(3)
O2D C10D C11D C12D -179.5(3)
C9D C10D C11D C12D 0.1(2)
C13D N2D C12D C9D 175.4(3)
C13D N2D C12D C11D -6.8(4)
N1D C9D C12D N2D -1.4(5)
C10D C9D C12D N2D 178.5(3)
N1D C9D C12D C11D -179.8(3)
C10D C9D C12D C11D 0.1(2)
O3D C11D C12D N2D 0.5(6)
C10D C11D C12D N2D -178.6(3)
O3D C11D C12D C9D 178.9(3)
C10D C11D C12D C9D -0.1(2)
C12D N2D C13D C14D -107.7(3)
N2D C13D C14D C15D -179.5(2)
C13D C14D C15D C20D -90.1(3)
C13D C14D C15D C16D 92.3(3)
C20D C15D C16D C17D -2.0(4)
C14D C15D C16D C17D 175.7(2)
C15D C16D C17D C18D -0.4(4)
C16D C17D C18D C19D 3.1(4)
C16D C17D C18D O4D -177.5(2)
C17D C18D C19D C20D -3.2(4)
O4D C18D C19D C20D 177.4(2)
C18D C19D C20D C15D 0.7(4)
C16D C15D C20D C19D 1.9(4)
C14D C15D C20D C19D -175.8(2)
C6E C1E C2E C3E 1.1(4)
C1E C2E C3E C4E 0.1(4)
C1E C2E C3E O1E -179.4(2)
O1E C3E C4E C5E 178.6(2)
C2E C3E C4E C5E -0.9(4)
C3E C4E C5E C6E 0.5(4)
C2E C1E C6E C5E -1.4(4)
C2E C1E C6E C7E 178.8(2)
C4E C5E C6E C1E 0.7(4)
C4E C5E C6E C7E -179.5(2)
C1E C6E C7E C8E -92.3(3)
C5E C6E C7E C8E 87.9(3)
C9E N1E C8E C7E 114.4(3)
C6E C7E C8E N1E -179.8(2)
C8E N1E C9E C12E -172.1(3)
C8E N1E C9E C10E 8.4(4)
N1E C9E C10E O2E -0.1(6)
C12E C9E C10E O2E -179.8(4)
N1E C9E C10E C11E 179.5(3)
C12E C9E C10E C11E -0.2(2)
O2E C10E C11E O3E -0.6(6)
C9E C10E C11E O3E 179.8(3)
O2E C10E C11E C12E 179.8(4)
C9E C10E C11E C12E 0.2(2)
C13E N2E C12E C9E -172.3(2)
C13E N2E C12E C11E 9.2(5)
N1E C9E C12E N2E 1.6(5)
C10E C9E C12E N2E -178.7(3)
N1E C9E C12E C11E -179.5(3)
C10E C9E C12E C11E 0.2(2)
O3E C11E C12E N2E -0.9(6)
C10E C11E C12E N2E 178.7(3)
O3E C11E C12E C9E -179.8(3)
C10E C11E C12E C9E -0.2(2)
C12E N2E C13E C14E 99.3(3)
N2E C13E C14E C15E 169.6(2)
C13E C14E C15E C16E -77.2(4)
C13E C14E C15E C20E 102.9(3)
C20E C15E C16E C17E 0.7(4)
C14E C15E C16E C17E -179.1(2)
C15E C16E C17E C18E 0.7(4)
C16E C17E C18E C19E -1.7(4)
C16E C17E C18E O4E 179.8(2)
C17E C18E C19E C20E 1.3(4)
O4E C18E C19E C20E 179.8(2)
C18E C19E C20E C15E 0.1(4)
C16E C15E C20E C19E -1.1(4)
C14E C15E C20E C19E 178.7(2)
